data_4508167
loop_
_publ_author_name
'Perlovich, German L.'
'Ryzhakov, Alex M.'
'Tkachev, Valery V.'
'Hansen, Lars Kr.'
'Raevsky, Oleg A.'

_publ_section_title
;
 Sulfonamide Molecular Crystals: Structure, Sublimation Thermodynamic
 Characteristics, Molecular Packing, Hydrogen Bonds Networks
;
_journal_issue 9
_journal_name_full 'Crystal Growth &amp; Design'
_journal_page_first 4002
_journal_paper_doi 10.1021/cg400666v
_journal_volume 13
_journal_year 2013
_chemical_formula_moiety ' C12 H11 N3 O4 S '
_chemical_formula_sum 'C12 H11 N3 O4 S'
_chemical_formula_weight 293.30
_chemical_name_systematic
; 
 ? 
;
_space_group_IT_number 2
_symmetry_cell_setting triclinic
_symmetry_space_group_name_Hall '-P 1'
_symmetry_space_group_name_H-M 'P -1'
_atom_sites_solution_hydrogens geom
_atom_sites_solution_primary direct
_atom_sites_solution_secondary difmap
_audit_creation_method SHELXTL
_cell_angle_alpha 73.410(10)
_cell_angle_beta 69.530(10)
_cell_angle_gamma 71.550(10)
_cell_formula_units_Z 4
_cell_length_a 10.4080(10)
_cell_length_b 11.7730(10)
_cell_length_c 12.019(2)
_cell_measurement_reflns_used 30
_cell_measurement_temperature 293(2)
_cell_measurement_theta_max 15
_cell_measurement_theta_min 5
_cell_volume 1283.2(3)
_computing_structure_refinement SHELXTL
_computing_structure_solution SHELXTL
_diffrn_ambient_temperature 293(2)
_diffrn_measured_fraction_theta_full 0.991
_diffrn_measured_fraction_theta_max 0.991
_diffrn_measurement_device_type 'Bruker P4'
_diffrn_radiation_monochromator graphite
_diffrn_radiation_source 'fine-focus sealed tube'
_diffrn_radiation_type MoK\a
_diffrn_radiation_wavelength 0.71073
_diffrn_reflns_av_R_equivalents 0.0173
_diffrn_reflns_av_sigmaI/netI 0.0314
_diffrn_reflns_limit_h_max 1
_diffrn_reflns_limit_h_min -11
_diffrn_reflns_limit_k_max 13
_diffrn_reflns_limit_k_min -13
_diffrn_reflns_limit_l_max 13
_diffrn_reflns_limit_l_min -14
_diffrn_reflns_number 5291
_diffrn_reflns_theta_full 25.00
_diffrn_reflns_theta_max 25.00
_diffrn_reflns_theta_min 1.84
_diffrn_standards_decay_% none
_exptl_absorpt_coefficient_mu 0.270
_exptl_absorpt_correction_type none
_exptl_crystal_colour 'colour less'
_exptl_crystal_density_diffrn 1.518
_exptl_crystal_density_meas ?
_exptl_crystal_density_method 'not measured'
_exptl_crystal_description 'prism '
_exptl_crystal_F_000 608
_exptl_crystal_size_max .30
_exptl_crystal_size_mid .28
_exptl_crystal_size_min .26
_refine_diff_density_max 0.374
_refine_diff_density_min -0.280
_refine_diff_density_rms 0.042
_refine_ls_extinction_coef 0.0102(11)
_refine_ls_extinction_expression Fc^*^=kFc[1+0.001xFc^2^\l^3^/sin(2\q)]^-1/4^
_refine_ls_extinction_method SHELXL
_refine_ls_goodness_of_fit_ref 1.023
_refine_ls_hydrogen_treatment mixed
_refine_ls_matrix_type full
_refine_ls_number_parameters 371
_refine_ls_number_reflns 4480
_refine_ls_number_restraints 0
_refine_ls_restrained_S_all 1.023
_refine_ls_R_factor_all 0.0512
_refine_ls_R_factor_gt 0.0396
_refine_ls_shift/su_max 0.001
_refine_ls_shift/su_mean 0.000
_refine_ls_structure_factor_coef Fsqd
_refine_ls_weighting_details 'calc w=1/[\s^2^(Fo^2^)+(0.0509P)^2^+0.5752P] where P=(Fo^2^+2Fc^2^)/3'
_refine_ls_weighting_scheme calc
_refine_ls_wR_factor_gt 0.1020
_refine_ls_wR_factor_ref 0.1103
_reflns_number_gt 3660
_reflns_number_total 4480
_reflns_threshold_expression >2sigma(I)
_cod_data_source_file cg400666v_si_004.cif
_cod_data_source_block 310
_cod_depositor_comments
;
The following automatic conversions were performed:

'_exptl_crystal_density_meas' value 'none' was changed to '?' - the
value is perceived as not measured.

Automatic conversion script
Id: cif_fix_values 3008 2015-01-20 13:52:24Z robertas 
;
_cod_original_formula_sum ' C12 H11 N3 O4 S '
_cod_database_code 4508167

loop_
_symmetry_equiv_pos_as_xyz
'x, y, z'
'-x, -y, -z'

loop_
_atom_site_label
_atom_site_type_symbol
_atom_site_fract_x
_atom_site_fract_y
_atom_site_fract_z
_atom_site_U_iso_or_equiv
_atom_site_adp_type
_atom_site_occupancy
_atom_site_symmetry_multiplicity
_atom_site_calc_flag
_atom_site_refinement_flags
_atom_site_disorder_assembly
_atom_site_disorder_group
S1 S 0.98885(6) 0.25899(5) 0.43481(5) 0.04349(17) Uani 1 1 d . . .
O1 O 1.13157(18) 0.24949(16) 0.35751(15) 0.0551(4) Uani 1 1 d . . .
O2 O 0.88659(18) 0.24691(16) 0.38667(15) 0.0541(4) Uani 1 1 d . . .
O3 O 1.1445(3) -0.1891(3) 0.8837(2) 0.1067(9) Uani 1 1 d . . .
O4 O 0.9277(3) -0.1928(2) 0.9174(2) 0.1006(8) Uani 1 1 d . . .
N1 N 0.94679(19) 0.38177(16) 0.48395(17) 0.0437(4) Uani 1 1 d . . .
N2 N 1.0302(3) -0.1499(2) 0.8617(2) 0.0705(7) Uani 1 1 d . . .
C1 C 0.9989(2) 0.13803(19) 0.5625(2) 0.0415(5) Uani 1 1 d . . .
C2 C 1.1211(3) 0.0980(2) 0.5987(2) 0.0568(6) Uani 1 1 d . . .
H2 H 1.1961 0.1348 0.5567 0.068 Uiso 1 1 calc R . .
C3 C 1.1318(3) 0.0036(3) 0.6972(3) 0.0610(7) Uani 1 1 d . . .
H3 H 1.2141 -0.0249 0.7212 0.073 Uiso 1 1 calc R . .
C4 C 1.0186(3) -0.0469(2) 0.7586(2) 0.0502(6) Uani 1 1 d . . .
C5 C 0.8963(2) -0.0092(2) 0.7245(2) 0.0501(6) Uani 1 1 d . . .
H5 H 0.8215 -0.0460 0.7676 0.060 Uiso 1 1 calc R . .
C6 C 0.8863(2) 0.0841(2) 0.6254(2) 0.0463(5) Uani 1 1 d . . .
H6 H 0.8045 0.1108 0.6008 0.056 Uiso 1 1 calc R . .
C7 C 0.8109(2) 0.43359(19) 0.54008(19) 0.0382(5) Uani 1 1 d . . .
N8 N 0.7955(2) 0.53627(17) 0.57691(17) 0.0405(4) Uani 1 1 d . . .
H8 H 0.865(3) 0.558(2) 0.565(2) 0.048(7) Uiso 1 1 d . . .
C9 C 0.6707(2) 0.6024(2) 0.6361(2) 0.0451(5) Uani 1 1 d . . .
H9 H 0.6686 0.6726 0.6583 0.054 Uiso 1 1 calc R . .
C10 C 0.5480(2) 0.5680(2) 0.6637(2) 0.0447(5) Uani 1 1 d . . .
C11 C 0.5595(2) 0.4626(2) 0.6269(2) 0.0468(5) Uani 1 1 d . . .
H11 H 0.4783 0.4356 0.6447 0.056 Uiso 1 1 calc R . .
C12 C 0.6857(2) 0.3971(2) 0.5654(2) 0.0475(5) Uani 1 1 d . . .
H12 H 0.6887 0.3283 0.5403 0.057 Uiso 1 1 calc R . .
C13 C 0.4084(3) 0.6405(3) 0.7304(3) 0.0629(7) Uani 1 1 d . . .
H13A H 0.4227 0.7096 0.7478 0.094 Uiso 0.67 1 d P A 1
H13B H 0.3684 0.5898 0.8049 0.094 Uiso 0.67 1 d P A 1
H13C H 0.3448 0.6686 0.6811 0.094 Uiso 0.67 1 d P A 1
H13D H 0.3346 0.6024 0.7414 0.094 Uiso 0.33 1 d P A 2
H13E H 0.3889 0.7221 0.6843 0.094 Uiso 0.33 1 d P A 2
H13F H 0.4125 0.6434 0.8081 0.094 Uiso 0.33 1 d P A 2
S21 S 0.48731(6) -0.25433(5) 1.07177(5) 0.04157(17) Uani 1 1 d . . .
O21 O 0.63638(17) -0.29652(15) 1.05735(16) 0.0549(4) Uani 1 1 d . . .
O22 O 0.40000(18) -0.20328(15) 1.17689(14) 0.0515(4) Uani 1 1 d . . .
O23 O 0.5389(3) 0.1456(3) 0.5533(2) 0.1313(13) Uani 1 1 d . . .
O24 O 0.3370(3) 0.2361(2) 0.6532(2) 0.0906(7) Uani 1 1 d . . .
N21 N 0.44189(19) -0.36385(16) 1.05464(17) 0.0434(4) Uani 1 1 d . . .
N22 N 0.4402(3) 0.1503(2) 0.6435(2) 0.0705(7) Uani 1 1 d . . .
C21 C 0.4682(2) -0.13548(19) 0.9438(2) 0.0387(5) Uani 1 1 d . . .
C22 C 0.5696(2) -0.1452(2) 0.8331(2) 0.0494(6) Uani 1 1 d . . .
H22 H 0.6442 -0.2143 0.8259 0.059 Uiso 1 1 calc R . .
C23 C 0.5596(3) -0.0524(2) 0.7340(2) 0.0547(6) Uani 1 1 d . . .
H23 H 0.6267 -0.0578 0.6592 0.066 Uiso 1 1 calc R . .
C24 C 0.4477(3) 0.0488(2) 0.7480(2) 0.0483(6) Uani 1 1 d . . .
C25 C 0.3461(2) 0.0605(2) 0.8567(2) 0.0502(6) Uani 1 1 d . . .
H25 H 0.2718 0.1298 0.8636 0.060 Uiso 1 1 calc R . .
C26 C 0.3570(2) -0.0333(2) 0.9553(2) 0.0474(5) Uani 1 1 d . . .
H26 H 0.2893 -0.0277 1.0297 0.057 Uiso 1 1 calc R . .
C27 C 0.3068(2) -0.37546(19) 1.09423(19) 0.0386(5) Uani 1 1 d . . .
N28 N 0.2915(2) -0.47399(17) 1.06750(17) 0.0417(4) Uani 1 1 d . . .
H28 H 0.363(3) -0.516(2) 1.031(2) 0.043(7) Uiso 1 1 d . . .
C29 C 0.1668(2) -0.5038(2) 1.0969(2) 0.0447(5) Uani 1 1 d . . .
H29 H 0.1653 -0.5732 1.0756 0.054 Uiso 1 1 calc R . .
C30 C 0.0442(2) -0.4351(2) 1.1565(2) 0.0448(5) Uani 1 1 d . . .
C31 C 0.0558(2) -0.3326(2) 1.1869(2) 0.0500(6) Uani 1 1 d . . .
H31 H -0.0257 -0.2832 1.2285 0.060 Uiso 1 1 calc R . .
C32 C 0.1816(2) -0.3029(2) 1.1579(2) 0.0469(5) Uani 1 1 d . . .
H32 H 0.1848 -0.2346 1.1802 0.056 Uiso 1 1 calc R . .
C33 C -0.0956(3) -0.4654(3) 1.1866(3) 0.0602(7) Uani 1 1 d . . .
H33A H -0.1517 -0.4054 1.1381 0.090 Uiso 1 1 calc R . .
H33B H -0.1443 -0.4657 1.2708 0.090 Uiso 1 1 calc R . .
H33C H -0.0800 -0.5446 1.1701 0.090 Uiso 1 1 calc R . .

loop_
_atom_site_aniso_label
_atom_site_aniso_U_11
_atom_site_aniso_U_22
_atom_site_aniso_U_33
_atom_site_aniso_U_23
_atom_site_aniso_U_13
_atom_site_aniso_U_12
S1 0.0418(3) 0.0407(3) 0.0495(3) -0.0186(2) -0.0076(2) -0.0094(2)
O1 0.0476(9) 0.0538(10) 0.0578(10) -0.0245(8) 0.0035(8) -0.0125(8)
O2 0.0571(10) 0.0552(10) 0.0598(10) -0.0231(8) -0.0214(8) -0.0108(8)
O3 0.0842(17) 0.125(2) 0.0825(16) 0.0051(15) -0.0337(14) 0.0009(15)
O4 0.0819(16) 0.0972(18) 0.0847(16) 0.0196(14) -0.0095(13) -0.0204(14)
N1 0.0366(10) 0.0394(10) 0.0558(11) -0.0179(9) -0.0070(8) -0.0093(8)
N2 0.0661(16) 0.0705(16) 0.0577(14) -0.0099(12) -0.0132(13) -0.0011(13)
C1 0.0392(12) 0.0381(11) 0.0511(13) -0.0221(10) -0.0090(10) -0.0068(9)
C2 0.0445(14) 0.0612(16) 0.0707(17) -0.0147(13) -0.0159(12) -0.0199(12)
C3 0.0524(15) 0.0692(18) 0.0692(17) -0.0140(14) -0.0273(13) -0.0137(13)
C4 0.0527(14) 0.0457(13) 0.0497(13) -0.0189(11) -0.0097(11) -0.0056(11)
C5 0.0418(13) 0.0455(13) 0.0576(14) -0.0182(11) -0.0021(11) -0.0096(10)
C6 0.0356(12) 0.0448(13) 0.0592(14) -0.0193(11) -0.0101(10) -0.0064(9)
C7 0.0383(11) 0.0357(11) 0.0401(11) -0.0077(9) -0.0112(9) -0.0080(9)
N8 0.0358(10) 0.0388(10) 0.0470(11) -0.0126(8) -0.0084(8) -0.0091(8)
C9 0.0442(13) 0.0402(12) 0.0466(12) -0.0143(10) -0.0102(10) -0.0024(10)
C10 0.0356(12) 0.0505(13) 0.0422(12) -0.0098(10) -0.0094(9) -0.0040(10)
C11 0.0357(12) 0.0528(14) 0.0505(13) -0.0065(11) -0.0125(10) -0.0119(10)
C12 0.0446(13) 0.0432(12) 0.0581(14) -0.0139(11) -0.0136(11) -0.0125(10)
C13 0.0415(14) 0.0732(18) 0.0652(17) -0.0236(14) -0.0070(12) -0.0021(12)
S21 0.0413(3) 0.0377(3) 0.0472(3) -0.0136(2) -0.0122(2) -0.0074(2)
O21 0.0440(9) 0.0506(10) 0.0748(12) -0.0185(8) -0.0237(8) -0.0045(7)
O22 0.0600(10) 0.0506(9) 0.0468(9) -0.0174(7) -0.0112(8) -0.0146(8)
O23 0.117(2) 0.125(2) 0.0779(17) 0.0333(16) 0.0010(17) -0.0096(18)
O24 0.0887(17) 0.0694(14) 0.0966(17) 0.0115(12) -0.0410(14) -0.0048(12)
N21 0.0426(10) 0.0354(10) 0.0513(11) -0.0140(8) -0.0086(8) -0.0088(8)
N22 0.0709(16) 0.0687(16) 0.0671(16) 0.0055(12) -0.0225(13) -0.0241(13)
C21 0.0357(11) 0.0362(11) 0.0478(12) -0.0139(9) -0.0097(9) -0.0109(9)
C22 0.0422(13) 0.0429(13) 0.0555(14) -0.0157(11) -0.0048(11) -0.0049(10)
C23 0.0518(14) 0.0601(16) 0.0476(13) -0.0135(12) -0.0025(11) -0.0178(12)
C24 0.0502(14) 0.0435(13) 0.0563(14) -0.0030(11) -0.0193(11) -0.0195(10)
C25 0.0422(13) 0.0433(13) 0.0644(15) -0.0139(11) -0.0176(11) -0.0040(10)
C26 0.0388(12) 0.0463(13) 0.0509(13) -0.0149(11) -0.0052(10) -0.0055(10)
C27 0.0433(12) 0.0327(11) 0.0381(11) -0.0060(9) -0.0127(9) -0.0066(9)
N28 0.0377(10) 0.0376(10) 0.0476(11) -0.0135(8) -0.0096(9) -0.0043(8)
C29 0.0454(13) 0.0400(12) 0.0515(13) -0.0095(10) -0.0166(10) -0.0104(10)
C30 0.0417(12) 0.0473(13) 0.0437(12) -0.0028(10) -0.0166(10) -0.0093(10)
C31 0.0427(13) 0.0510(14) 0.0507(13) -0.0165(11) -0.0116(10) -0.0001(10)
C32 0.0464(13) 0.0445(13) 0.0514(13) -0.0189(10) -0.0123(10) -0.0065(10)
C33 0.0453(14) 0.0667(17) 0.0700(17) -0.0105(14) -0.0213(12) -0.0125(12)

loop_
_atom_type_symbol
_atom_type_description
_atom_type_scat_dispersion_real
_atom_type_scat_dispersion_imag
_atom_type_scat_source
C C 0.0033 0.0016 'International Tables Vol C Tables 4.2.6.8 and 6.1.1.4'
H H 0.0000 0.0000 'International Tables Vol C Tables 4.2.6.8 and 6.1.1.4'
N N 0.0061 0.0033 'International Tables Vol C Tables 4.2.6.8 and 6.1.1.4'
O O 0.0106 0.0060 'International Tables Vol C Tables 4.2.6.8 and 6.1.1.4'
S S 0.1246 0.1234 'International Tables Vol C Tables 4.2.6.8 and 6.1.1.4'

loop_
_geom_angle_atom_site_label_1
_geom_angle_atom_site_label_2
_geom_angle_atom_site_label_3
_geom_angle
O2 S1 O1 117.54(11)
O2 S1 N1 114.35(10)
O1 S1 N1 105.66(10)
O2 S1 C1 106.87(11)
O1 S1 C1 105.68(11)
N1 S1 C1 105.84(10)
C7 N1 S1 122.20(15)
O4 N2 O3 124.1(3)
O4 N2 C4 118.5(3)
O3 N2 C4 117.3(3)
C2 C1 C6 120.2(2)
C2 C1 S1 119.10(18)
C6 C1 S1 120.75(18)
C3 C2 C1 120.2(2)
C3 C2 H2 119.9
C1 C2 H2 119.9
C4 C3 C2 118.5(2)
C4 C3 H3 120.7
C2 C3 H3 120.7
C3 C4 C5 122.5(2)
C3 C4 N2 119.0(2)
C5 C4 N2 118.4(2)
C4 C5 C6 118.9(2)
C4 C5 H5 120.6
C6 C5 H5 120.6
C5 C6 C1 119.7(2)
C5 C6 H6 120.1
C1 C6 H6 120.1
N8 C7 N1 113.96(19)
N8 C7 C12 115.6(2)
N1 C7 C12 130.4(2)
C7 N8 C9 124.4(2)
C7 N8 H8 117.4(19)
C9 N8 H8 118.1(19)
N8 C9 C10 121.2(2)
N8 C9 H9 119.4
C10 C9 H9 119.4
C9 C10 C11 116.1(2)
C9 C10 C13 121.7(2)
C11 C10 C13 122.2(2)
C12 C11 C10 122.4(2)
C12 C11 H11 118.8
C10 C11 H11 118.8
C11 C12 C7 120.2(2)
C11 C12 H12 119.9
C7 C12 H12 119.9
C10 C13 H13A 109.5
C10 C13 H13B 109.6
H13A C13 H13B 109.4
C10 C13 H13C 109.5
H13A C13 H13C 109.4
H13B C13 H13C 109.4
C10 C13 H13D 109.5
H13A C13 H13D 140.9
H13B C13 H13D 56.2
H13C C13 H13D 56.2
C10 C13 H13E 109.5
H13A C13 H13E 56.2
H13B C13 H13E 140.9
H13C C13 H13E 56.2
H13D C13 H13E 109.4
C10 C13 H13F 109.6
H13A C13 H13F 56.2
H13B C13 H13F 56.3
H13C C13 H13F 140.9
H13D C13 H13F 109.4
H13E C13 H13F 109.4
O21 S21 O22 117.67(11)
O21 S21 N21 105.40(10)
O22 S21 N21 115.03(10)
O21 S21 C21 105.73(10)
O22 S21 C21 106.33(10)
N21 S21 C21 105.73(10)
C27 N21 S21 123.54(15)
O23 N22 O24 123.2(3)
O23 N22 C24 118.1(3)
O24 N22 C24 118.7(2)
C26 C21 C22 120.5(2)
C26 C21 S21 120.62(17)
C22 C21 S21 118.87(17)
C23 C22 C21 119.8(2)
C23 C22 H22 120.1
C21 C22 H22 120.1
C22 C23 C24 118.5(2)
C22 C23 H23 120.7
C24 C23 H23 120.7
C25 C24 C23 122.6(2)
C25 C24 N22 118.8(2)
C23 C24 N22 118.6(2)
C24 C25 C26 118.3(2)
C24 C25 H25 120.9
C26 C25 H25 120.9
C25 C26 C21 120.2(2)
C25 C26 H26 119.9
C21 C26 H26 119.9
N28 C27 N21 113.69(19)
N28 C27 C32 115.5(2)
N21 C27 C32 130.8(2)
C29 N28 C27 124.4(2)
C29 N28 H28 119.7(17)
C27 N28 H28 116.0(17)
N28 C29 C30 121.7(2)
N28 C29 H29 119.1
C30 C29 H29 119.1
C29 C30 C31 115.6(2)
C29 C30 C33 122.2(2)
C31 C30 C33 122.2(2)
C32 C31 C30 122.7(2)
C32 C31 H31 118.7
C30 C31 H31 118.7
C31 C32 C27 120.1(2)
C31 C32 H32 120.0
C27 C32 H32 120.0
C30 C33 H33A 109.5
C30 C33 H33B 109.5
H33A C33 H33B 109.5
C30 C33 H33C 109.5
H33A C33 H33C 109.5
H33B C33 H33C 109.5

loop_
_geom_bond_atom_site_label_1
_geom_bond_atom_site_label_2
_geom_bond_distance
S1 O2 1.4357(17)
S1 O1 1.4392(17)
S1 N1 1.5925(18)
S1 C1 1.779(2)
O3 N2 1.225(3)
O4 N2 1.220(3)
N1 C7 1.360(3)
N2 C4 1.474(3)
C1 C2 1.386(3)
C1 C6 1.387(3)
C2 C3 1.383(4)
C2 H2 0.9300
C3 C4 1.368(4)
C3 H3 0.9300
C4 C5 1.374(3)
C5 C6 1.381(3)
C5 H5 0.9300
C6 H6 0.9300
C7 N8 1.348(3)
C7 C12 1.406(3)
N8 C9 1.352(3)
N8 H8 0.79(3)
C9 C10 1.363(3)
C9 H9 0.9300
C10 C11 1.390(3)
C10 C13 1.508(3)
C11 C12 1.368(3)
C11 H11 0.9300
C12 H12 0.9300
C13 H13A 0.9603
C13 H13B 0.9599
C13 H13C 0.9610
C13 H13D 0.9605
C13 H13E 0.9609
C13 H13F 0.9599
S21 O21 1.4343(17)
S21 O22 1.4381(17)
S21 N21 1.5919(19)
S21 C21 1.781(2)
O23 N22 1.205(3)
O24 N22 1.218(3)
N21 C27 1.356(3)
N22 C24 1.470(3)
C21 C26 1.380(3)
C21 C22 1.388(3)
C22 C23 1.378(3)
C22 H22 0.9300
C23 C24 1.379(3)
C23 H23 0.9300
C24 C25 1.374(3)
C25 C26 1.380(3)
C25 H25 0.9300
C26 H26 0.9300
C27 N28 1.356(3)
C27 C32 1.408(3)
N28 C29 1.352(3)
N28 H28 0.81(2)
C29 C30 1.355(3)
C29 H29 0.9300
C30 C31 1.407(3)
C30 C33 1.504(3)
C31 C32 1.364(3)
C31 H31 0.9300
C32 H32 0.9300
C33 H33A 0.9600
C33 H33B 0.9600
C33 H33C 0.9600

loop_
_geom_torsion_atom_site_label_1
_geom_torsion_atom_site_label_2
_geom_torsion_atom_site_label_3
_geom_torsion_atom_site_label_4
_geom_torsion
O2 S1 N1 C7 35.7(2)
O1 S1 N1 C7 166.56(18)
C1 S1 N1 C7 -81.6(2)
O2 S1 C1 C2 155.68(19)
O1 S1 C1 C2 29.7(2)
N1 S1 C1 C2 -82.0(2)
O2 S1 C1 C6 -24.4(2)
O1 S1 C1 C6 -150.33(18)
N1 S1 C1 C6 97.88(19)
C6 C1 C2 C3 0.5(4)
S1 C1 C2 C3 -179.6(2)
C1 C2 C3 C4 -1.3(4)
C2 C3 C4 C5 1.4(4)
C2 C3 C4 N2 178.3(2)
O4 N2 C4 C3 178.6(3)
O3 N2 C4 C3 -3.4(4)
O4 N2 C4 C5 -4.5(4)
O3 N2 C4 C5 173.6(3)
C3 C4 C5 C6 -0.7(4)
N2 C4 C5 C6 -177.6(2)
C4 C5 C6 C1 -0.1(3)
C2 C1 C6 C5 0.2(3)
S1 C1 C6 C5 -179.68(17)
S1 N1 C7 N8 179.22(16)
S1 N1 C7 C12 -0.7(3)
N1 C7 N8 C9 -179.1(2)
C12 C7 N8 C9 0.9(3)
C7 N8 C9 C10 0.3(3)
N8 C9 C10 C11 -0.4(3)
N8 C9 C10 C13 179.6(2)
C9 C10 C11 C12 -0.6(3)
C13 C10 C11 C12 179.4(2)
C10 C11 C12 C7 1.8(4)
N8 C7 C12 C11 -1.8(3)
N1 C7 C12 C11 178.1(2)
O21 S21 N21 C27 160.61(18)
O22 S21 N21 C27 29.3(2)
C21 S21 N21 C27 -87.69(19)
O21 S21 C21 C26 -142.68(19)
O22 S21 C21 C26 -16.9(2)
N21 S21 C21 C26 105.86(19)
O21 S21 C21 C22 35.1(2)
O22 S21 C21 C22 160.91(18)
N21 S21 C21 C22 -76.4(2)
C26 C21 C22 C23 0.1(4)
S21 C21 C22 C23 -177.71(19)
C21 C22 C23 C24 0.1(4)
C22 C23 C24 C25 -0.1(4)
C22 C23 C24 N22 177.4(2)
O23 N22 C24 C25 171.0(3)
O24 N22 C24 C25 -7.2(4)
O23 N22 C24 C23 -6.7(4)
O24 N22 C24 C23 175.2(3)
C23 C24 C25 C26 -0.1(4)
N22 C24 C25 C26 -177.6(2)
C24 C25 C26 C21 0.3(4)
C22 C21 C26 C25 -0.3(4)
S21 C21 C26 C25 177.45(18)
S21 N21 C27 N28 178.50(15)
S21 N21 C27 C32 -1.7(3)
N21 C27 N28 C29 -179.5(2)
C32 C27 N28 C29 0.6(3)
C27 N28 C29 C30 0.3(3)
N28 C29 C30 C31 -0.9(3)
N28 C29 C30 C33 178.3(2)
C29 C30 C31 C32 0.5(3)
C33 C30 C31 C32 -178.6(2)
C30 C31 C32 C27 0.4(4)
N28 C27 C32 C31 -1.0(3)
N21 C27 C32 C31 179.2(2)
